data_7135270
loop_
_publ_author_name
'Liu, Chenrui'
'Peng, Lingya'
'Chen, Yumeng'
'An, Jingyi'
'Li, Zhaoxin'
'Huang, Wenshuang'
'Cui, Ganglong'
'Hu, Shaowei'

_publ_section_title
;
 Catalytic Dinitrogen Silylation by Tris(pyrazolyl)borate-Supported
 Titanium Complexes
;
_journal_name_full 'Chemical Communications'
_journal_paper_doi 10.1039/D5CC04879F
_journal_year 2025
_chemical_formula_moiety 'C27 H39 B Cl N6 O2 Ti'
_chemical_formula_sum 'C27 H39 B Cl N6 O2 Ti'
_chemical_formula_weight 573.80
_space_group_crystal_system monoclinic
_space_group_IT_number 14
_space_group_name_Hall '-P 2yn'
_space_group_name_H-M_alt 'P 1 21/n 1'
_atom_sites_solution_hydrogens mixed
_atom_sites_solution_primary dual
_audit_creation_date 2024-02-06
_audit_creation_method
;
Olex2 1.5
(compiled 2023.08.24 svn.re1ec1418 for OlexSys, GUI svn.r6817)
;
_audit_update_record
;
2024-02-06 deposited with the CCDC.	2025-11-30 downloaded from the CCDC.
;
_cell_angle_alpha 90
_cell_angle_beta 94.3620(10)
_cell_angle_gamma 90
_cell_formula_units_Z 4
_cell_length_a 10.57930(10)
_cell_length_b 15.3351(2)
_cell_length_c 18.0389(2)
_cell_measurement_reflns_used 12227
_cell_measurement_temperature 100.1(5)
_cell_measurement_theta_max 75.6500
_cell_measurement_theta_min 3.7720
_cell_volume 2918.06(6)
_computing_cell_refinement 'CrysAlisPro 1.171.42.85a (Rigaku OD, 2023)'
_computing_data_collection 'CrysAlisPro 1.171.42.85a (Rigaku OD, 2023)'
_computing_data_reduction 'CrysAlisPro 1.171.42.85a (Rigaku OD, 2023)'
_computing_molecular_graphics 'Olex2 1.5 (Dolomanov et al., 2009)'
_computing_publication_material 'Olex2 1.5 (Dolomanov et al., 2009)'
_computing_structure_refinement 'SHELXL 2018/3 (Sheldrick, 2015)'
_computing_structure_solution 'SHELXT 2018/2 (Sheldrick, 2018)'
_diffrn_ambient_environment N~2~
_diffrn_ambient_temperature 100.1(5)
_diffrn_detector 'Hybrid Pixel Array Detector'
_diffrn_detector_area_resol_mean 10.0000
_diffrn_detector_type HyPix
_diffrn_measured_fraction_theta_full 0.998
_diffrn_measured_fraction_theta_max 0.998
_diffrn_measurement_details
;
List of Runs (angles in degrees, time in seconds):

  # Type    Start    End  Width  t~exp~   \w     \q     \k     \f   Frames
#--------------------------------------------------------------------------
  1  \w     33.00  73.00   0.50    0.50    --  104.75 -61.00   0.00   80
  2  \w     36.00  73.00   0.50    0.50    --  104.75 -61.00  60.00   74
  3  \w     40.00  72.00   0.50    0.50    --  104.75 -61.00  90.00   64
  4  \w     36.00  69.00   0.50    0.50    --  104.75 -61.00 120.00   66
  5  \w     85.00 145.00   0.50    0.50    --  104.75 106.00 137.00  120
  6  \w    -27.00  27.00   0.50    0.07    --   46.93 -19.00  90.00  108
  7  \w     33.00  59.00   0.50    0.50    --  104.75 -61.00-120.00   52
  8  \w     32.00  71.00   0.50    0.50    --  104.75 -61.00-180.00   78
  9  \w     66.00 114.00   0.50    0.50    --  104.75-125.00 -90.00   96
 10  \w     58.00 110.00   0.50    0.50    --  104.75-125.00 -30.00  104
 11  \w     50.00 111.00   0.50    0.50    --  104.75-106.00  38.00  122
 12  \w     17.00  81.00   0.50    0.07    --   46.93-106.00  38.00  128
 13  \w    -47.00 -13.00   0.50    0.07    --  -46.93 106.00 137.00   68
 14  \w    -69.00 -35.00   0.50    0.50    -- -102.00 106.00 137.00   68
 15  \w   -101.00 -73.00   0.50    0.50    -- -102.00 106.00 137.00   56
 16  \w    -69.00 -32.00   0.50    0.50    -- -102.00  61.00   0.00   74
 17  \w    -69.00 -29.00   0.50    0.50    -- -102.00  61.00 -30.00   80
 18  \w    -68.00 -29.00   0.50    0.50    -- -102.00  61.00 -60.00   78
 19  \w    -64.00 -30.00   0.50    0.50    -- -102.00  61.00 -90.00   68
 20  \w   -128.00-103.00   0.50    0.50    -- -102.00-106.00  38.00   50
 21  \w   -116.00 -73.00   0.50    0.07    --  -46.93-125.00 120.00   86
 22  \w   -116.00 -73.00   0.50    0.07    --  -46.93-125.00   0.00   86
 23  \w   -114.00 -71.00   0.50    0.07    --  -46.93-125.00 -90.00   86
 24  \w   -116.00 -91.00   0.50    0.07    --  -46.93-125.00-150.00   50
 25  \w   -110.00 -73.00   0.50    0.07    --  -46.93-125.00-180.00   74
 26  \w   -175.00-103.00   0.50    0.50    -- -102.00 -15.00-150.00  144
;
_diffrn_measurement_device 'four-circle diffractometer'
_diffrn_measurement_device_type 'XtaLAB Synergy R, DW system, HyPix'
_diffrn_measurement_method '\w scans'
_diffrn_orient_matrix_type 'CrysAlisPro convention (1999,Acta A55,543-557)'
_diffrn_orient_matrix_UB_11 -0.1167794000
_diffrn_orient_matrix_UB_12 0.0043527000
_diffrn_orient_matrix_UB_13 0.0459418000
_diffrn_orient_matrix_UB_21 -0.0168837000
_diffrn_orient_matrix_UB_22 0.0972061000
_diffrn_orient_matrix_UB_23 -0.0199365000
_diffrn_orient_matrix_UB_31 -0.0861023000
_diffrn_orient_matrix_UB_32 -0.0249605000
_diffrn_orient_matrix_UB_33 -0.0694711000
_diffrn_radiation_monochromator mirror
_diffrn_radiation_probe x-ray
_diffrn_radiation_type 'Cu K\a'
_diffrn_radiation_wavelength 1.54184
_diffrn_reflns_av_R_equivalents 0.0504
_diffrn_reflns_av_unetI/netI 0.0417
_diffrn_reflns_Laue_measured_fraction_full 0.998
_diffrn_reflns_Laue_measured_fraction_max 0.998
_diffrn_reflns_limit_h_max 11
_diffrn_reflns_limit_h_min -12
_diffrn_reflns_limit_k_max 17
_diffrn_reflns_limit_k_min -18
_diffrn_reflns_limit_l_max 19
_diffrn_reflns_limit_l_min -21
_diffrn_reflns_number 19027
_diffrn_reflns_point_group_measured_fraction_full 0.998
_diffrn_reflns_point_group_measured_fraction_max 0.998
_diffrn_reflns_theta_full 67.072
_diffrn_reflns_theta_max 67.072
_diffrn_reflns_theta_min 3.788
_diffrn_source 'Rotating-anode X-ray tube'
_diffrn_source_type 'Rigaku (Cu) X-ray Source'
_exptl_absorpt_coefficient_mu 3.602
_exptl_absorpt_correction_T_max 1.00000
_exptl_absorpt_correction_T_min 0.72008
_exptl_absorpt_correction_type multi-scan
_exptl_absorpt_process_details
;
CrysAlisPro 1.171.42.85a (Rigaku Oxford Diffraction, 2023)
Empirical absorption correction using spherical harmonics,
implemented in SCALE3 ABSPACK scaling algorithm.
;
_exptl_crystal_colour 'metallic pinkish pink'
_exptl_crystal_colour_lustre metallic
_exptl_crystal_colour_modifier pinkish
_exptl_crystal_colour_primary pink
_exptl_crystal_density_diffrn 1.306
_exptl_crystal_description block
_exptl_crystal_F_000 1212
_exptl_crystal_size_max 0.2
_exptl_crystal_size_mid 0.15
_exptl_crystal_size_min 0.1
_refine_diff_density_max 0.381
_refine_diff_density_min -0.267
_refine_diff_density_rms 0.071
_refine_ls_extinction_method none
_refine_ls_goodness_of_fit_ref 1.031
_refine_ls_hydrogen_treatment mixed
_refine_ls_matrix_type full
_refine_ls_number_parameters 359
_refine_ls_number_reflns 5204
_refine_ls_number_restraints 0
_refine_ls_restrained_S_all 1.031
_refine_ls_R_factor_all 0.0484
_refine_ls_R_factor_gt 0.0454
_refine_ls_shift/su_max 0.000
_refine_ls_shift/su_mean 0.000
_refine_ls_structure_factor_coef Fsqd
_refine_ls_weighting_details 'w=1/[\s^2^(Fo^2^)+(0.0711P)^2^+1.4907P] where P=(Fo^2^+2Fc^2^)/3'
_refine_ls_weighting_scheme calc
_refine_ls_wR_factor_gt 0.1189
_refine_ls_wR_factor_ref 0.1211
_reflns_Friedel_coverage 0.000
_reflns_number_gt 4816
_reflns_number_total 5204
_reflns_threshold_expression 'I > 2\s(I)'
_cod_data_source_file d5cc04879f2.cif
_cod_data_source_block exp_18761_auto
_cod_database_code 7135270
_shelx_shelxl_version_number 2018/3
_chemical_oxdiff_formula 'C H O N B Ti Cl'
_shelx_space_group_comment
;
The symmetry employed for this shelxl refinement is uniquely defined
by the following loop, which should always be used as a source of
symmetry information in preference to the above space-group names.
They are only intended as comments.
;
_shelx_estimated_absorpt_t_max 0.715
_shelx_estimated_absorpt_t_min 0.533
_olex2_refinement_description
;
1. Fixed Uiso
 At 1.2 times of:
  All B(H) groups, All C(H) groups, All C(H,H) groups
 At 1.5 times of:
  All C(H,H,H) groups
2.a Ternary CH refined with riding coordinates:
 B1(H1)
2.b Secondary CH2 refined with riding coordinates:
 C24(H24A,H24B), C25(H25A,H25B), C26(H26A,H26B)
2.c Aromatic/amide H refined with riding coordinates:
 C3(H3), C13(H13), C8(H8), C20(H20), C18(H18), C19(H19)
2.d Idealised Me refined as rotating group:
 C15(H15A,H15B,H15C), C5(H5A,H5B,H5C), C22(H22A,H22B,H22C), C11(H11A,H11B,
 H11C), C23(H23A,H23B,H23C), C1(H1A,H1B,H1C), C6(H6A,H6B,H6C), C10(H10A,H10B,
 H10C)
;
_olex2_submission_special_instructions 'No special instructions were received'
_oxdiff_exptl_absorpt_empirical_details
;
Empirical correction (ABSPACK) includes:
- Absorption correction using spherical harmonics
- Frame scaling
;
_oxdiff_exptl_absorpt_empirical_full_max 1.326
_oxdiff_exptl_absorpt_empirical_full_min 0.632

loop_
_space_group_symop_operation_xyz
'x, y, z'
'-x+1/2, y+1/2, -z+1/2'
'-x, -y, -z'
'x-1/2, -y-1/2, z-1/2'

loop_
_atom_site_label
_atom_site_type_symbol
_atom_site_fract_x
_atom_site_fract_y
_atom_site_fract_z
_atom_site_U_iso_or_equiv
_atom_site_adp_type
_atom_site_occupancy
_atom_site_site_symmetry_order
_atom_site_calc_flag
_atom_site_refinement_flags_posn
_atom_site_refinement_flags_adp
_atom_site_refinement_flags_occupancy
_atom_site_disorder_assembly
_atom_site_disorder_group
Ti1 Ti 0.33635(3) 0.31573(2) 0.34358(2) 0.02466(13) Uani 1 1 d . . . . .
Cl1 Cl 0.36437(5) 0.31861(3) 0.21174(3) 0.03303(15) Uani 1 1 d . . . . .
O1 O 0.49549(13) 0.35211(10) 0.38062(8) 0.0329(3) Uani 1 1 d . . . . .
O2 O 0.25765(14) 0.44347(9) 0.33137(9) 0.0350(3) Uani 1 1 d . . . . .
N1 N 0.10837(16) 0.18778(10) 0.35775(9) 0.0273(4) Uani 1 1 d . . . . .
N5 N 0.32212(16) 0.12596(11) 0.39788(9) 0.0298(4) Uani 1 1 d . . . . .
N2 N 0.14138(15) 0.25865(10) 0.31657(9) 0.0257(3) Uani 1 1 d . . . . .
N6 N 0.39159(16) 0.17994(10) 0.35561(10) 0.0295(4) Uani 1 1 d . . . . .
N4 N 0.27220(17) 0.30905(11) 0.45674(10) 0.0310(4) Uani 1 1 d . . . . .
N3 N 0.21681(16) 0.23400(11) 0.47943(9) 0.0285(4) Uani 1 1 d . . . . .
C4 C 0.04661(19) 0.26932(14) 0.26345(11) 0.0302(4) Uani 1 1 d . . . . .
C2 C -0.0038(2) 0.15507(15) 0.33043(12) 0.0340(5) Uani 1 1 d . . . . .
C12 C 0.3811(2) 0.04831(14) 0.40748(12) 0.0377(5) Uani 1 1 d . . . . .
C16 C 0.6205(2) 0.34614(14) 0.40204(12) 0.0339(5) Uani 1 1 d . . . . .
C14 C 0.4950(2) 0.13498(14) 0.33937(13) 0.0360(5) Uani 1 1 d . . . . .
C3 C -0.0452(2) 0.20546(16) 0.27038(12) 0.0363(5) Uani 1 1 d . . . . .
H3 H -0.121498 0.198139 0.239673 0.044 Uiso 1 1 calc R U . . .
C13 C 0.4914(2) 0.05238(15) 0.37149(13) 0.0412(6) Uani 1 1 d . . . . .
H13 H 0.553014 0.007592 0.369060 0.049 Uiso 1 1 calc R U . . .
C7 C 0.1911(2) 0.24156(15) 0.55142(12) 0.0349(5) Uani 1 1 d . . . . .
C9 C 0.2820(2) 0.36250(16) 0.51555(12) 0.0389(5) Uani 1 1 d . . . . .
C17 C 0.7068(2) 0.38652(17) 0.35809(13) 0.0423(5) Uani 1 1 d . . . . .
C8 C 0.2311(2) 0.32264(16) 0.57553(12) 0.0394(5) Uani 1 1 d . . . . .
H8 H 0.225024 0.346632 0.623684 0.047 Uiso 1 1 calc R U . . .
C15 C 0.5949(2) 0.17187(17) 0.29472(16) 0.0450(6) Uani 1 1 d . . . . .
H15A H 0.558909 0.219386 0.263494 0.067 Uiso 1 1 calc R U . . .
H15B H 0.626813 0.126152 0.263103 0.067 Uiso 1 1 calc R U . . .
H15C H 0.664668 0.194385 0.328162 0.067 Uiso 1 1 calc R U . . .
C21 C 0.6620(2) 0.30005(15) 0.46668(14) 0.0420(5) Uani 1 1 d . . . . .
C24 C 0.3117(2) 0.51341(14) 0.28831(14) 0.0405(5) Uani 1 1 d . . . . .
H24A H 0.279651 0.510199 0.235364 0.049 Uiso 1 1 calc R U . . .
H24B H 0.405369 0.509871 0.291683 0.049 Uiso 1 1 calc R U . . .
C5 C 0.0421(2) 0.34166(17) 0.20815(13) 0.0423(5) Uani 1 1 d . . . . .
H5A H 0.004485 0.393442 0.229519 0.063 Uiso 1 1 calc R U . . .
H5B H -0.009554 0.323871 0.163278 0.063 Uiso 1 1 calc R U . . .
H5C H 0.128217 0.355239 0.195283 0.063 Uiso 1 1 calc R U . . .
C22 C 0.6625(2) 0.43837(19) 0.29063(13) 0.0456(6) Uani 1 1 d . . . . .
H22A H 0.595378 0.406252 0.261807 0.068 Uiso 1 1 calc R U . . .
H22B H 0.733670 0.448101 0.259918 0.068 Uiso 1 1 calc R U . . .
H22C H 0.629330 0.494668 0.306061 0.068 Uiso 1 1 calc R U . . .
C11 C 0.3274(3) -0.02577(16) 0.44843(14) 0.0508(7) Uani 1 1 d . . . . .
H11A H 0.295984 -0.004290 0.494788 0.076 Uiso 1 1 calc R U . . .
H11B H 0.393463 -0.069556 0.459859 0.076 Uiso 1 1 calc R U . . .
H11C H 0.257322 -0.052156 0.417542 0.076 Uiso 1 1 calc R U . . .
C23 C 0.5706(3) 0.25840(17) 0.51559(15) 0.0501(6) Uani 1 1 d . . . . .
H23A H 0.516556 0.303397 0.535275 0.075 Uiso 1 1 calc R U . . .
H23B H 0.617842 0.228357 0.556906 0.075 Uiso 1 1 calc R U . . .
H23C H 0.517794 0.216232 0.486554 0.075 Uiso 1 1 calc R U . . .
C27 C 0.1452(3) 0.47772(18) 0.3631(2) 0.0579(8) Uani 1 1 d . . . . .
C1 C -0.0651(2) 0.07871(18) 0.36460(16) 0.0494(6) Uani 1 1 d . . . . .
H1A H -0.008505 0.028136 0.364281 0.074 Uiso 1 1 calc R U . . .
H1B H -0.145150 0.065188 0.335976 0.074 Uiso 1 1 calc R U . . .
H1C H -0.081825 0.092720 0.415946 0.074 Uiso 1 1 calc R U . . .
B1 B 0.1946(2) 0.15698(15) 0.42502(13) 0.0296(5) Uani 1 1 d . . . . .
H1 H 0.153027 0.107843 0.450339 0.036 Uiso 1 1 calc R U . . .
C6 C 0.1308(3) 0.16979(19) 0.59276(14) 0.0526(7) Uani 1 1 d . . . . .
H6A H 0.048142 0.155321 0.567507 0.079 Uiso 1 1 calc R U . . .
H6B H 0.119270 0.188976 0.643631 0.079 Uiso 1 1 calc R U . . .
H6C H 0.185486 0.118159 0.594174 0.079 Uiso 1 1 calc R U . . .
C10 C 0.3468(3) 0.4491(2) 0.51430(16) 0.0644(9) Uani 1 1 d . . . . .
H10A H 0.416132 0.450903 0.553526 0.097 Uiso 1 1 calc R U . . .
H10B H 0.285747 0.495416 0.522707 0.097 Uiso 1 1 calc R U . . .
H10C H 0.381023 0.457640 0.465843 0.097 Uiso 1 1 calc R U . . .
C25 C 0.2691(3) 0.59446(16) 0.32284(16) 0.0551(7) Uani 1 1 d . . . . .
H25A H 0.264138 0.643338 0.286887 0.066 Uiso 1 1 calc R U . . .
H25B H 0.326266 0.610883 0.366637 0.066 Uiso 1 1 calc R U . . .
C20 C 0.7917(3) 0.2943(2) 0.48533(18) 0.0613(8) Uani 1 1 d . . . . .
H20 H 0.821386 0.263213 0.528773 0.074 Uiso 1 1 calc R U . . .
C18 C 0.8350(2) 0.3779(3) 0.37973(17) 0.0647(9) Uani 1 1 d . . . . .
H18 H 0.895091 0.404252 0.350216 0.078 Uiso 1 1 calc R U . . .
C19 C 0.8778(3) 0.3326(3) 0.4423(2) 0.0777(11) Uani 1 1 d . . . . .
H19 H 0.966108 0.327837 0.455761 0.093 Uiso 1 1 calc R U . . .
C26 C 0.1386(4) 0.5692(2) 0.3454(2) 0.0779(11) Uani 1 1 d . . . . .
H26A H 0.116680 0.603403 0.389111 0.094 Uiso 1 1 calc R U . . .
H26B H 0.073473 0.580013 0.304002 0.094 Uiso 1 1 calc R U . . .
H27A H 0.096(4) 0.438(3) 0.371(2) 0.073(11) Uiso 1 1 d . . . . .
H27B H 0.160(5) 0.483(4) 0.422(3) 0.137(19) Uiso 1 1 d . . . . .

loop_
_atom_site_aniso_label
_atom_site_aniso_U_11
_atom_site_aniso_U_22
_atom_site_aniso_U_33
_atom_site_aniso_U_23
_atom_site_aniso_U_13
_atom_site_aniso_U_12
Ti1 0.0265(2) 0.0196(2) 0.0285(2) -0.00362(12) 0.00605(14) -0.00376(12)
Cl1 0.0360(3) 0.0334(3) 0.0310(3) -0.00308(18) 0.0108(2) -0.00010(19)
O1 0.0317(7) 0.0306(8) 0.0365(7) -0.0055(6) 0.0045(6) -0.0090(6)
O2 0.0366(8) 0.0206(7) 0.0505(9) -0.0014(6) 0.0205(7) -0.0028(6)
N1 0.0285(8) 0.0221(8) 0.0309(9) 0.0038(6) -0.0007(7) -0.0057(6)
N5 0.0343(9) 0.0212(8) 0.0321(8) -0.0012(7) -0.0093(7) -0.0018(7)
N2 0.0276(8) 0.0215(8) 0.0282(8) 0.0017(6) 0.0034(6) -0.0002(6)
N6 0.0276(9) 0.0234(8) 0.0368(9) -0.0051(7) -0.0017(7) -0.0016(6)
N4 0.0389(10) 0.0255(9) 0.0295(9) -0.0037(7) 0.0085(7) -0.0108(7)
N3 0.0308(8) 0.0276(9) 0.0271(8) 0.0032(7) 0.0027(6) -0.0059(7)
C4 0.0299(10) 0.0308(11) 0.0300(10) 0.0019(8) 0.0027(8) 0.0055(8)
C2 0.0311(10) 0.0301(11) 0.0401(11) 0.0006(9) -0.0015(9) -0.0061(9)
C12 0.0506(13) 0.0231(10) 0.0358(11) -0.0049(8) -0.0199(10) 0.0036(9)
C16 0.0314(10) 0.0286(10) 0.0420(11) -0.0165(9) 0.0040(9) -0.0021(8)
C14 0.0295(10) 0.0324(11) 0.0441(12) -0.0146(9) -0.0095(9) 0.0059(8)
C3 0.0285(10) 0.0399(12) 0.0392(12) 0.0019(10) -0.0062(9) -0.0019(9)
C13 0.0413(12) 0.0301(11) 0.0488(13) -0.0124(10) -0.0181(10) 0.0119(9)
C7 0.0374(11) 0.0381(12) 0.0298(10) 0.0046(9) 0.0054(8) -0.0007(9)
C9 0.0463(13) 0.0372(12) 0.0343(11) -0.0112(9) 0.0105(9) -0.0129(10)
C17 0.0340(11) 0.0503(14) 0.0439(12) -0.0209(11) 0.0111(9) -0.0047(10)
C8 0.0451(13) 0.0469(14) 0.0268(10) -0.0060(9) 0.0065(9) -0.0038(10)
C15 0.0292(11) 0.0423(13) 0.0633(16) -0.0207(11) 0.0029(10) 0.0059(9)
C21 0.0455(13) 0.0299(11) 0.0496(13) -0.0147(10) -0.0031(11) 0.0025(10)
C24 0.0414(12) 0.0233(10) 0.0587(14) 0.0070(10) 0.0162(10) -0.0037(9)
C5 0.0441(13) 0.0451(13) 0.0379(12) 0.0144(10) 0.0047(10) 0.0110(10)
C22 0.0373(12) 0.0604(16) 0.0412(12) -0.0123(11) 0.0163(10) -0.0179(11)
C11 0.0794(18) 0.0262(11) 0.0433(13) 0.0036(10) -0.0181(12) 0.0041(12)
C23 0.0626(16) 0.0345(13) 0.0505(14) 0.0021(11) -0.0141(12) -0.0101(11)
C27 0.0369(13) 0.0346(13) 0.107(3) -0.0248(15) 0.0344(15) -0.0064(11)
C1 0.0400(13) 0.0438(14) 0.0625(16) 0.0112(12) -0.0090(11) -0.0205(11)
B1 0.0348(12) 0.0231(11) 0.0303(11) 0.0052(9) -0.0017(9) -0.0070(9)
C6 0.0703(18) 0.0504(15) 0.0394(13) 0.0109(11) 0.0187(12) -0.0067(13)
C10 0.095(2) 0.0501(16) 0.0522(15) -0.0266(13) 0.0319(15) -0.0397(16)
C25 0.091(2) 0.0252(12) 0.0492(14) 0.0048(10) 0.0077(14) -0.0003(12)
C20 0.0486(16) 0.0691(19) 0.0646(18) -0.0124(15) -0.0057(13) 0.0204(14)
C18 0.0317(13) 0.102(3) 0.0615(17) -0.0230(17) 0.0131(12) -0.0074(14)
C19 0.0329(14) 0.120(3) 0.080(2) -0.014(2) 0.0017(15) 0.0168(16)
C26 0.099(3) 0.068(2) 0.0722(19) 0.0359(17) 0.0442(18) 0.0520(19)

loop_
_atom_type_symbol
_atom_type_description
_atom_type_scat_dispersion_real
_atom_type_scat_dispersion_imag
_atom_type_scat_source
C C 0.0181 0.0091 'International Tables Vol C Tables 4.2.6.8 and 6.1.1.4'
H H 0.0000 0.0000 'International Tables Vol C Tables 4.2.6.8 and 6.1.1.4'
B B 0.0090 0.0039 'International Tables Vol C Tables 4.2.6.8 and 6.1.1.4'
Cl Cl 0.3639 0.7018 'International Tables Vol C Tables 4.2.6.8 and 6.1.1.4'
N N 0.0311 0.0180 'International Tables Vol C Tables 4.2.6.8 and 6.1.1.4'
O O 0.0492 0.0322 'International Tables Vol C Tables 4.2.6.8 and 6.1.1.4'
Ti Ti 0.2191 1.8069 'International Tables Vol C Tables 4.2.6.8 and 6.1.1.4'

loop_
_geom_angle_atom_site_label_1
_geom_angle_atom_site_label_2
_geom_angle_atom_site_label_3
_geom_angle
_geom_angle_site_symmetry_1
_geom_angle_site_symmetry_3
_geom_angle_publ_flag
O1 Ti1 Cl1 99.99(5) . . ?
O1 Ti1 O2 95.60(6) . . ?
O1 Ti1 N2 170.30(6) . . ?
O1 Ti1 N6 91.29(7) . . ?
O1 Ti1 N4 90.88(7) . . ?
O2 Ti1 Cl1 87.58(4) . . ?
O2 Ti1 N2 89.47(6) . . ?
O2 Ti1 N6 172.68(6) . . ?
O2 Ti1 N4 89.60(6) . . ?
N2 Ti1 Cl1 88.46(4) . . ?
N6 Ti1 Cl1 93.65(5) . . ?
N6 Ti1 N2 83.36(6) . . ?
N6 Ti1 N4 87.84(7) . . ?
N4 Ti1 Cl1 168.99(5) . . ?
N4 Ti1 N2 80.86(6) . . ?
C16 O1 Ti1 157.86(14) . . ?
C24 O2 Ti1 124.18(12) . . ?
C27 O2 Ti1 127.93(15) . . ?
C27 O2 C24 107.89(18) . . ?
N2 N1 B1 120.63(15) . . ?
C2 N1 N2 110.44(16) . . ?
C2 N1 B1 128.92(17) . . ?
N6 N5 B1 120.45(16) . . ?
C12 N5 N6 109.92(18) . . ?
C12 N5 B1 129.61(19) . . ?
N1 N2 Ti1 117.03(11) . . ?
C4 N2 Ti1 136.57(14) . . ?
C4 N2 N1 105.97(16) . . ?
N5 N6 Ti1 118.81(13) . . ?
C14 N6 Ti1 133.48(15) . . ?
C14 N6 N5 106.87(17) . . ?
N3 N4 Ti1 119.05(12) . . ?
C9 N4 Ti1 134.07(14) . . ?
C9 N4 N3 106.69(17) . . ?
N4 N3 B1 120.13(16) . . ?
C7 N3 N4 109.71(17) . . ?
C7 N3 B1 130.15(17) . . ?
N2 C4 C3 109.78(18) . . ?
N2 C4 C5 123.6(2) . . ?
C3 C4 C5 126.6(2) . . ?
N1 C2 C3 107.35(19) . . ?
N1 C2 C1 122.61(19) . . ?
C3 C2 C1 130.0(2) . . ?
N5 C12 C13 107.4(2) . . ?
N5 C12 C11 123.1(2) . . ?
C13 C12 C11 129.5(2) . . ?
O1 C16 C17 118.3(2) . . ?
O1 C16 C21 120.6(2) . . ?
C17 C16 C21 121.1(2) . . ?
N6 C14 C13 109.1(2) . . ?
N6 C14 C15 123.1(2) . . ?
C13 C14 C15 127.8(2) . . ?
C4 C3 H3 126.8 . . ?
C2 C3 C4 106.46(18) . . ?
C2 C3 H3 126.8 . . ?
C12 C13 C14 106.72(19) . . ?
C12 C13 H13 126.6 . . ?
C14 C13 H13 126.6 . . ?
N3 C7 C8 107.59(19) . . ?
N3 C7 C6 122.6(2) . . ?
C8 C7 C6 129.8(2) . . ?
N4 C9 C8 109.7(2) . . ?
N4 C9 C10 122.7(2) . . ?
C8 C9 C10 127.5(2) . . ?
C16 C17 C22 121.2(2) . . ?
C18 C17 C16 117.7(3) . . ?
C18 C17 C22 121.1(2) . . ?
C7 C8 C9 106.30(19) . . ?
C7 C8 H8 126.9 . . ?
C9 C8 H8 126.9 . . ?
C14 C15 H15A 109.5 . . ?
C14 C15 H15B 109.5 . . ?
C14 C15 H15C 109.5 . . ?
H15A C15 H15B 109.5 . . ?
H15A C15 H15C 109.5 . . ?
H15B C15 H15C 109.5 . . ?
C16 C21 C23 121.8(2) . . ?
C20 C21 C16 118.2(3) . . ?
C20 C21 C23 119.9(3) . . ?
O2 C24 H24A 110.9 . . ?
O2 C24 H24B 110.9 . . ?
O2 C24 C25 104.41(19) . . ?
H24A C24 H24B 108.9 . . ?
C25 C24 H24A 110.9 . . ?
C25 C24 H24B 110.9 . . ?
C4 C5 H5A 109.5 . . ?
C4 C5 H5B 109.5 . . ?
C4 C5 H5C 109.5 . . ?
H5A C5 H5B 109.5 . . ?
H5A C5 H5C 109.5 . . ?
H5B C5 H5C 109.5 . . ?
C17 C22 H22A 109.5 . . ?
C17 C22 H22B 109.5 . . ?
C17 C22 H22C 109.5 . . ?
H22A C22 H22B 109.5 . . ?
H22A C22 H22C 109.5 . . ?
H22B C22 H22C 109.5 . . ?
C12 C11 H11A 109.5 . . ?
C12 C11 H11B 109.5 . . ?
C12 C11 H11C 109.5 . . ?
H11A C11 H11B 109.5 . . ?
H11A C11 H11C 109.5 . . ?
H11B C11 H11C 109.5 . . ?
C21 C23 H23A 109.5 . . ?
C21 C23 H23B 109.5 . . ?
C21 C23 H23C 109.5 . . ?
H23A C23 H23B 109.5 . . ?
H23A C23 H23C 109.5 . . ?
H23B C23 H23C 109.5 . . ?
O2 C27 H27A 110(3) . . ?
O2 C27 H27B 111(3) . . ?
C26 C27 O2 107.0(2) . . ?
C26 C27 H27A 138(3) . . ?
C26 C27 H27B 98(3) . . ?
H27A C27 H27B 86(4) . . ?
C2 C1 H1A 109.5 . . ?
C2 C1 H1B 109.5 . . ?
C2 C1 H1C 109.5 . . ?
H1A C1 H1B 109.5 . . ?
H1A C1 H1C 109.5 . . ?
H1B C1 H1C 109.5 . . ?
N1 B1 N5 108.95(17) . . ?
N1 B1 N3 108.66(17) . . ?
N1 B1 H1 109.7 . . ?
N5 B1 H1 109.7 . . ?
N3 B1 N5 110.04(16) . . ?
N3 B1 H1 109.7 . . ?
C7 C6 H6A 109.5 . . ?
C7 C6 H6B 109.5 . . ?
C7 C6 H6C 109.5 . . ?
H6A C6 H6B 109.5 . . ?
H6A C6 H6C 109.5 . . ?
H6B C6 H6C 109.5 . . ?
C9 C10 H10A 109.5 . . ?
C9 C10 H10B 109.5 . . ?
C9 C10 H10C 109.5 . . ?
H10A C10 H10B 109.5 . . ?
H10A C10 H10C 109.5 . . ?
H10B C10 H10C 109.5 . . ?
C24 C25 H25A 111.3 . . ?
C24 C25 H25B 111.3 . . ?
C24 C25 C26 102.1(2) . . ?
H25A C25 H25B 109.2 . . ?
C26 C25 H25A 111.3 . . ?
C26 C25 H25B 111.3 . . ?
C21 C20 H20 119.3 . . ?
C19 C20 C21 121.4(3) . . ?
C19 C20 H20 119.3 . . ?
C17 C18 H18 118.9 . . ?
C19 C18 C17 122.2(3) . . ?
C19 C18 H18 118.9 . . ?
C20 C19 C18 119.3(3) . . ?
C20 C19 H19 120.3 . . ?
C18 C19 H19 120.3 . . ?
C27 C26 C25 106.1(2) . . ?
C27 C26 H26A 110.5 . . ?
C27 C26 H26B 110.5 . . ?
C25 C26 H26A 110.5 . . ?
C25 C26 H26B 110.5 . . ?
H26A C26 H26B 108.7 . . ?

loop_
_geom_bond_atom_site_label_1
_geom_bond_atom_site_label_2
_geom_bond_distance
_geom_bond_site_symmetry_2
_geom_bond_publ_flag
Ti1 Cl1 2.4193(6) . ?
Ti1 O1 1.8496(14) . ?
Ti1 O2 2.1335(15) . ?
Ti1 N2 2.2595(16) . ?
Ti1 N6 2.1691(17) . ?
Ti1 N4 2.2019(17) . ?
O1 C16 1.352(3) . ?
O2 C24 1.466(3) . ?
O2 C27 1.456(3) . ?
N1 N2 1.376(2) . ?
N1 C2 1.347(3) . ?
N1 B1 1.536(3) . ?
N5 N6 1.376(2) . ?
N5 C12 1.350(3) . ?
N5 B1 1.545(3) . ?
N2 C4 1.343(3) . ?
N6 C14 1.345(3) . ?
N4 N3 1.368(2) . ?
N4 C9 1.338(3) . ?
N3 C7 1.352(3) . ?
N3 B1 1.542(3) . ?
C4 C3 1.392(3) . ?
C4 C5 1.490(3) . ?
C2 C3 1.375(3) . ?
C2 C1 1.494(3) . ?
C12 C13 1.379(4) . ?
C12 C11 1.491(4) . ?
C16 C17 1.398(3) . ?
C16 C21 1.405(4) . ?
C14 C13 1.395(3) . ?
C14 C15 1.488(4) . ?
C3 H3 0.9500 . ?
C13 H13 0.9500 . ?
C7 C8 1.373(3) . ?
C7 C6 1.499(3) . ?
C9 C8 1.387(3) . ?
C9 C10 1.495(3) . ?
C17 C22 1.499(4) . ?
C17 C18 1.389(4) . ?
C8 H8 0.9500 . ?
C15 H15A 0.9800 . ?
C15 H15B 0.9800 . ?
C15 H15C 0.9800 . ?
C21 C23 1.500(4) . ?
C21 C20 1.391(4) . ?
C24 H24A 0.9900 . ?
C24 H24B 0.9900 . ?
C24 C25 1.476(4) . ?
C5 H5A 0.9800 . ?
C5 H5B 0.9800 . ?
C5 H5C 0.9800 . ?
C22 H22A 0.9800 . ?
C22 H22B 0.9800 . ?
C22 H22C 0.9800 . ?
C11 H11A 0.9800 . ?
C11 H11B 0.9800 . ?
C11 H11C 0.9800 . ?
C23 H23A 0.9800 . ?
C23 H23B 0.9800 . ?
C23 H23C 0.9800 . ?
C27 C26 1.439(4) . ?
C27 H27A 0.82(4) . ?
C27 H27B 1.07(6) . ?
C1 H1A 0.9800 . ?
C1 H1B 0.9800 . ?
C1 H1C 0.9800 . ?
B1 H1 1.0000 . ?
C6 H6A 0.9800 . ?
C6 H6B 0.9800 . ?
C6 H6C 0.9800 . ?
C10 H10A 0.9800 . ?
C10 H10B 0.9800 . ?
C10 H10C 0.9800 . ?
C25 H25A 0.9900 . ?
C25 H25B 0.9900 . ?
C25 C26 1.519(5) . ?
C20 H20 0.9500 . ?
C20 C19 1.372(5) . ?
C18 H18 0.9500 . ?
C18 C19 1.373(5) . ?
C19 H19 0.9500 . ?
C26 H26A 0.9900 . ?
C26 H26B 0.9900 . ?

loop_
_geom_torsion_atom_site_label_1
_geom_torsion_atom_site_label_2
_geom_torsion_atom_site_label_3
_geom_torsion_atom_site_label_4
_geom_torsion
_geom_torsion_site_symmetry_1
_geom_torsion_site_symmetry_2
_geom_torsion_site_symmetry_3
_geom_torsion_site_symmetry_4
_geom_torsion_publ_flag
Ti1 O1 C16 C17 108.4(4) . . . . ?
Ti1 O1 C16 C21 -71.2(4) . . . . ?
Ti1 O2 C24 C25 -153.82(17) . . . . ?
Ti1 O2 C27 C26 174.2(2) . . . . ?
Ti1 N2 C4 C3 171.33(15) . . . . ?
Ti1 N2 C4 C5 -10.7(3) . . . . ?
Ti1 N6 C14 C13 168.87(15) . . . . ?
Ti1 N6 C14 C15 -10.4(3) . . . . ?
Ti1 N4 N3 C7 176.56(14) . . . . ?
Ti1 N4 N3 B1 -2.7(2) . . . . ?
Ti1 N4 C9 C8 -175.87(16) . . . . ?
Ti1 N4 C9 C10 0.6(4) . . . . ?
Cl1 Ti1 O1 C16 -79.3(4) . . . . ?
O1 C16 C17 C22 2.5(3) . . . . ?
O1 C16 C17 C18 -178.4(2) . . . . ?
O1 C16 C21 C23 -2.0(3) . . . . ?
O1 C16 C21 C20 178.6(2) . . . . ?
O2 Ti1 O1 C16 -167.9(4) . . . . ?
O2 C24 C25 C26 -34.5(3) . . . . ?
O2 C27 C26 C25 -16.6(4) . . . . ?
N1 N2 C4 C3 -0.5(2) . . . . ?
N1 N2 C4 C5 177.46(19) . . . . ?
N1 C2 C3 C4 -0.2(3) . . . . ?
N5 N6 C14 C13 -0.1(2) . . . . ?
N5 N6 C14 C15 -179.39(19) . . . . ?
N5 C12 C13 C14 -0.7(2) . . . . ?
N2 N1 C2 C3 -0.1(2) . . . . ?
N2 N1 C2 C1 -178.9(2) . . . . ?
N2 N1 B1 N5 -64.0(2) . . . . ?
N2 N1 B1 N3 55.9(2) . . . . ?
N2 C4 C3 C2 0.4(3) . . . . ?
N6 Ti1 O1 C16 14.6(4) . . . . ?
N6 N5 C12 C13 0.7(2) . . . . ?
N6 N5 C12 C11 -177.59(18) . . . . ?
N6 N5 B1 N1 54.2(2) . . . . ?
N6 N5 B1 N3 -64.9(2) . . . . ?
N6 C14 C13 C12 0.5(2) . . . . ?
N4 Ti1 O1 C16 102.5(4) . . . . ?
N4 N3 C7 C8 -0.3(2) . . . . ?
N4 N3 C7 C6 -179.6(2) . . . . ?
N4 N3 B1 N1 -59.7(2) . . . . ?
N4 N3 B1 N5 59.5(2) . . . . ?
N4 C9 C8 C7 0.9(3) . . . . ?
N3 N4 C9 C8 -1.1(3) . . . . ?
N3 N4 C9 C10 175.4(3) . . . . ?
N3 C7 C8 C9 -0.4(3) . . . . ?
C2 N1 N2 Ti1 -173.31(14) . . . . ?
C2 N1 N2 C4 0.4(2) . . . . ?
C2 N1 B1 N5 116.8(2) . . . . ?
C2 N1 B1 N3 -123.3(2) . . . . ?
C12 N5 N6 Ti1 -171.23(12) . . . . ?
C12 N5 N6 C14 -0.3(2) . . . . ?
C12 N5 B1 N1 -123.9(2) . . . . ?
C12 N5 B1 N3 117.0(2) . . . . ?
C16 C17 C18 C19 -0.8(4) . . . . ?
C16 C21 C20 C19 0.2(4) . . . . ?
C7 N3 B1 N1 121.2(2) . . . . ?
C7 N3 B1 N5 -119.6(2) . . . . ?
C9 N4 N3 C7 0.8(2) . . . . ?
C9 N4 N3 B1 -178.43(19) . . . . ?
C17 C16 C21 C23 178.3(2) . . . . ?
C17 C16 C21 C20 -1.0(3) . . . . ?
C17 C18 C19 C20 0.0(5) . . . . ?
C15 C14 C13 C12 179.7(2) . . . . ?
C21 C16 C17 C22 -177.8(2) . . . . ?
C21 C16 C17 C18 1.3(3) . . . . ?
C21 C20 C19 C18 0.3(5) . . . . ?
C24 O2 C27 C26 -5.4(3) . . . . ?
C24 C25 C26 C27 31.9(4) . . . . ?
C5 C4 C3 C2 -177.5(2) . . . . ?
C22 C17 C18 C19 178.3(3) . . . . ?
C11 C12 C13 C14 177.4(2) . . . . ?
C23 C21 C20 C19 -179.1(3) . . . . ?
C27 O2 C24 C25 25.8(3) . . . . ?
C1 C2 C3 C4 178.5(3) . . . . ?
B1 N1 N2 Ti1 7.3(2) . . . . ?
B1 N1 N2 C4 -178.96(18) . . . . ?
B1 N1 C2 C3 179.1(2) . . . . ?
B1 N1 C2 C1 0.4(4) . . . . ?
B1 N5 N6 Ti1 10.3(2) . . . . ?
B1 N5 N6 C14 -178.77(16) . . . . ?
B1 N5 C12 C13 178.91(18) . . . . ?
B1 N5 C12 C11 0.7(3) . . . . ?
B1 N3 C7 C8 178.9(2) . . . . ?
B1 N3 C7 C6 -0.4(4) . . . . ?
C6 C7 C8 C9 178.9(3) . . . . ?
C10 C9 C8 C7 -175.4(3) . . . . ?
